data_4100937
loop_
_publ_author_name
'Hiremath, Rupa'
'Swift, Jennifer A.'

_journal_name_full 'Journal of the American Chemical Society'
_journal_year 2005
_chemical_formula_moiety 'C53 H75 F N3 Ti, C24 B F20'
_chemical_formula_sum 'C77 H75 B F21 N3 Ti'
_chemical_formula_weight 1500.11
_space_group_IT_number 14
_symmetry_cell_setting monoclinic
_symmetry_space_group_name_Hall '-P 2yn'
_symmetry_space_group_name_H-M 'P 1 21/n 1'
_cell_angle_alpha 90.00
_cell_angle_beta 92.453(19)
_cell_angle_gamma 90.00
_cell_formula_units_Z 4
_cell_length_a 20.051(13)
_cell_length_b 18.123(11)
_cell_length_c 20.631(11)
_cell_measurement_temperature 293(2)
_cell_volume 7490(8)
_diffrn_ambient_temperature 293(2)
_exptl_crystal_density_diffrn 1.330
_cod_depositor_comments
;
The following automatic conversions were performed:
'_symmetry_cell_setting' value 'Monoclinic' changed to 'monoclinic'
according to '/home/saulius/struct/CIF-dictionaries/cif_core.dic'
dictionary named 'cif_core.dic' version 2.4.1 from 2010-06-29.

Automatic conversion script
Id: cif_fix_enum 1527 2010-12-29 10:47:43Z saulius 
;
_cod_original_sg_symbol_H-M 'P 21/n'
_cod_database_code 4100937

loop_
_symmetry_equiv_pos_as_xyz
'x, y, z'
'-x+1/2, y+1/2, -z+1/2'
'-x, -y, -z'
'x-1/2, -y-1/2, z-1/2'

loop_
_atom_site_label
_atom_site_type_symbol
_atom_site_fract_x
_atom_site_fract_y
_atom_site_fract_z
_atom_site_U_iso_or_equiv
_atom_site_adp_type
_atom_site_occupancy
_atom_site_symmetry_multiplicity
_atom_site_calc_flag
_atom_site_refinement_flags
_atom_site_disorder_assembly
_atom_site_disorder_group
Ti1 Ti 0.768717(16) 0.220786(18) 0.424501(18) 0.04771(11) Uani 1 1 d . . .
F52 F 0.83575(8) 0.31059(9) 0.42227(9) 0.1109(6) Uani 1 1 d . . .
F66 F 0.71086(6) 0.04202(6) 0.95853(6) 0.0675(3) Uani 1 1 d . . .
F67 F 0.63699(7) -0.07457(7) 0.92004(8) 0.0867(4) Uani 1 1 d . . .
F68 F 0.56379(7) -0.07143(8) 0.80587(8) 0.0974(5) Uani 1 1 d . . .
F69 F 0.56964(8) 0.05100(9) 0.72838(7) 0.0988(5) Uani 1 1 d . . .
F70 F 0.64382(7) 0.16526(7) 0.76339(6) 0.0744(4) Uani 1 1 d . . .
F77 F 0.60949(6) 0.25955(7) 0.86568(6) 0.0687(3) Uani 1 1 d . . .
F78 F 0.58939(7) 0.38147(8) 0.79514(8) 0.0948(5) Uani 1 1 d . . .
F79 F 0.69429(9) 0.44744(8) 0.73618(8) 0.1004(5) Uani 1 1 d . . .
F80 F 0.81882(8) 0.38839(8) 0.75237(8) 0.1010(5) Uani 1 1 d . . .
F81 F 0.84082(6) 0.26827(7) 0.82150(7) 0.0758(4) Uani 1 1 d . . .
F88 F 0.82184(7) 0.27773(7) 0.96149(7) 0.0804(4) Uani 1 1 d . . .
F89 F 0.80534(10) 0.34284(10) 1.07471(8) 0.1204(6) Uani 1 1 d . . .
F90 F 0.69314(12) 0.31580(12) 1.14146(8) 0.1397(8) Uani 1 1 d . . .
F91 F 0.59760(9) 0.22152(11) 1.09098(8) 0.1158(6) Uani 1 1 d . . .
F92 F 0.61212(7) 0.15659(7) 0.97841(7) 0.0761(4) Uani 1 1 d . . .
F99 F 0.79344(6) 0.13223(7) 0.77350(6) 0.0697(3) Uani 1 1 d . . .
F100 F 0.90830(7) 0.05917(8) 0.76007(8) 0.0971(5) Uani 1 1 d . . .
F101 F 0.98300(7) 0.01322(9) 0.86664(10) 0.1144(6) Uani 1 1 d . . .
F102 F 0.94246(8) 0.04987(9) 0.98694(9) 0.1078(5) Uani 1 1 d . . .
F103 F 0.83179(7) 0.12556(8) 1.00142(7) 0.0818(4) Uani 1 1 d . . .
N2 N 0.79221(7) 0.14185(8) 0.48724(8) 0.0460(4) Uani 1 1 d . . .
N6 N 0.67588(7) 0.24311(8) 0.45665(8) 0.0504(4) Uani 1 1 d . . .
N39 N 0.76633(8) 0.19005(9) 0.34624(8) 0.0581(4) Uani 1 1 d . . .
C3 C 0.80233(10) 0.18981(10) 0.53814(10) 0.0492(5) Uani 1 1 d . . .
C4 C 0.75915(10) 0.25080(11) 0.54290(10) 0.0553(5) Uani 1 1 d . . .
H4 H 0.7768 0.2879 0.5696 0.066 Uiso 1 1 calc R . .
C5 C 0.69277(10) 0.26884(10) 0.51519(11) 0.0542(5) Uani 1 1 d . . .
C7 C 0.81043(10) 0.06390(10) 0.49189(10) 0.0495(5) Uani 1 1 d . . .
C8 C 0.77474(10) 0.01955(11) 0.53497(10) 0.0554(5) Uani 1 1 d . . .
C9 C 0.79845(13) -0.05229(12) 0.54672(12) 0.0682(6) Uani 1 1 d . . .
H9 H 0.7770 -0.0820 0.5761 0.082 Uiso 1 1 calc R . .
C10 C 0.85206(14) -0.07978(12) 0.51626(13) 0.0761(7) Uani 1 1 d . . .
H10 H 0.8683 -0.1265 0.5268 0.091 Uiso 1 1 calc R . .
C11 C 0.88224(12) -0.03810(13) 0.46968(12) 0.0721(7) Uani 1 1 d . . .
H11 H 0.9167 -0.0587 0.4470 0.086 Uiso 1 1 calc R . .
C12 C 0.86201(10) 0.03457(11) 0.45588(10) 0.0577(5) Uani 1 1 d . . .
C13 C 0.89785(12) 0.07555(14) 0.40330(12) 0.0733(7) Uani 1 1 d . . .
H13 H 0.8781 0.1249 0.3992 0.088 Uiso 1 1 calc R . .
C14 C 0.97348(13) 0.08506(19) 0.42007(16) 0.1062(10) Uani 1 1 d . . .
H14A H 0.9796 0.1062 0.4626 0.159 Uiso 1 1 calc R . .
H14B H 0.9927 0.1170 0.3888 0.159 Uiso 1 1 calc R . .
H14C H 0.9950 0.0378 0.4192 0.159 Uiso 1 1 calc R . .
C15 C 0.88636(17) 0.03606(19) 0.33794(13) 0.1120(11) Uani 1 1 d . . .
H15A H 0.9057 -0.0123 0.3404 0.168 Uiso 1 1 calc R . .
H15B H 0.9068 0.0638 0.3045 0.168 Uiso 1 1 calc R . .
H15C H 0.8393 0.0320 0.3280 0.168 Uiso 1 1 calc R . .
C16 C 0.71145(12) 0.04483(12) 0.56693(12) 0.0680(6) Uani 1 1 d . . .
H16 H 0.6937 0.0874 0.5425 0.082 Uiso 1 1 calc R . .
C17 C 0.72381(16) 0.06909(16) 0.63737(13) 0.0970(9) Uani 1 1 d . . .
H17A H 0.7440 0.0294 0.6619 0.145 Uiso 1 1 calc R . .
H17B H 0.6821 0.0821 0.6555 0.145 Uiso 1 1 calc R . .
H17C H 0.7530 0.1111 0.6389 0.145 Uiso 1 1 calc R . .
C18 C 0.65734(14) -0.01558(17) 0.56478(17) 0.1080(10) Uani 1 1 d . . .
H18A H 0.6523 -0.0350 0.5215 0.162 Uiso 1 1 calc R . .
H18B H 0.6157 0.0051 0.5773 0.162 Uiso 1 1 calc R . .
H18C H 0.6703 -0.0546 0.5942 0.162 Uiso 1 1 calc R . .
C19 C 0.86722(11) 0.19097(12) 0.58476(11) 0.0602(5) Uani 1 1 d . . .
C20 C 0.85571(14) 0.23065(15) 0.64916(12) 0.0856(8) Uani 1 1 d . . .
H20A H 0.8938 0.2235 0.6783 0.128 Uiso 1 1 calc R . .
H20B H 0.8167 0.2108 0.6682 0.128 Uiso 1 1 calc R . .
H20C H 0.8494 0.2824 0.6412 0.128 Uiso 1 1 calc R . .
C21 C 0.89846(13) 0.11476(14) 0.60184(14) 0.0838(8) Uani 1 1 d . . .
H21A H 0.9123 0.0913 0.5629 0.126 Uiso 1 1 calc R . .
H21B H 0.8660 0.0844 0.6220 0.126 Uiso 1 1 calc R . .
H21C H 0.9364 0.1214 0.6312 0.126 Uiso 1 1 calc R . .
C22 C 0.91890(12) 0.23620(16) 0.54860(14) 0.0853(8) Uani 1 1 d . . .
H22A H 0.9024 0.2854 0.5416 0.128 Uiso 1 1 calc R . .
H22B H 0.9264 0.2134 0.5076 0.128 Uiso 1 1 calc R . .
H22C H 0.9601 0.2380 0.5741 0.128 Uiso 1 1 calc R . .
C23 C 0.65169(12) 0.31986(13) 0.55944(13) 0.0725(7) Uani 1 1 d . . .
C24 C 0.69265(14) 0.39174(14) 0.57282(18) 0.1081(11) Uani 1 1 d . . .
H24A H 0.6662 0.4261 0.5961 0.162 Uiso 1 1 calc R . .
H24B H 0.7045 0.4132 0.5324 0.162 Uiso 1 1 calc R . .
H24C H 0.7325 0.3801 0.5983 0.162 Uiso 1 1 calc R . .
C25 C 0.58182(12) 0.34382(15) 0.53228(15) 0.0886(8) Uani 1 1 d . . .
H25A H 0.5543 0.3010 0.5252 0.133 Uiso 1 1 calc R . .
H25B H 0.5862 0.3695 0.4920 0.133 Uiso 1 1 calc R . .
H25C H 0.5616 0.3759 0.5628 0.133 Uiso 1 1 calc R . .
C26 C 0.64297(16) 0.27765(18) 0.62317(14) 0.1041(10) Uani 1 1 d . . .
H26A H 0.6185 0.3076 0.6523 0.156 Uiso 1 1 calc R . .
H26B H 0.6860 0.2663 0.6427 0.156 Uiso 1 1 calc R . .
H26C H 0.6189 0.2327 0.6143 0.156 Uiso 1 1 calc R . .
C27 C 0.61256(9) 0.25435(11) 0.41943(11) 0.0574(5) Uani 1 1 d . . .
C28 C 0.61064(11) 0.30903(12) 0.37135(12) 0.0658(6) Uani 1 1 d . . .
C29 C 0.55133(13) 0.31738(15) 0.33357(15) 0.0890(8) Uani 1 1 d . . .
H29 H 0.5488 0.3540 0.3020 0.107 Uiso 1 1 calc R . .
C30 C 0.49689(14) 0.27298(16) 0.3419(2) 0.1102(12) Uani 1 1 d . . .
H30 H 0.4583 0.2792 0.3159 0.132 Uiso 1 1 calc R . .
C31 C 0.49983(12) 0.21949(15) 0.38868(19) 0.1042(11) Uani 1 1 d . . .
H31 H 0.4626 0.1899 0.3943 0.125 Uiso 1 1 calc R . .
C32 C 0.55757(11) 0.20800(12) 0.42864(14) 0.0772(7) Uani 1 1 d . . .
C33 C 0.55728(13) 0.14625(14) 0.47893(17) 0.0953(9) Uani 1 1 d . . .
H33 H 0.5988 0.1495 0.5057 0.114 Uiso 1 1 calc R . .
C34 C 0.55605(19) 0.07168(16) 0.4446(2) 0.1303(13) Uani 1 1 d . . .
H34A H 0.5190 0.0701 0.4136 0.195 Uiso 1 1 calc R . .
H34B H 0.5514 0.0331 0.4759 0.195 Uiso 1 1 calc R . .
H34C H 0.5969 0.0650 0.4227 0.195 Uiso 1 1 calc R . .
C35 C 0.49826(18) 0.1508(2) 0.5241(2) 0.1457(15) Uani 1 1 d . . .
H35A H 0.4577 0.1384 0.5002 0.219 Uiso 1 1 calc R . .
H35B H 0.4950 0.2001 0.5408 0.219 Uiso 1 1 calc R . .
H35C H 0.5053 0.1169 0.5595 0.219 Uiso 1 1 calc R . .
C36 C 0.66827(12) 0.36195(13) 0.35909(13) 0.0759(7) Uani 1 1 d . . .
H36 H 0.7068 0.3453 0.3860 0.091 Uiso 1 1 calc R . .
C37 C 0.65265(16) 0.44133(15) 0.3798(2) 0.1200(12) Uani 1 1 d . . .
H37A H 0.6159 0.4600 0.3533 0.180 Uiso 1 1 calc R . .
H37B H 0.6912 0.4719 0.3744 0.180 Uiso 1 1 calc R . .
H37C H 0.6411 0.4417 0.4245 0.180 Uiso 1 1 calc R . .
C38 C 0.68876(19) 0.3605(2) 0.28881(18) 0.1328(14) Uani 1 1 d . . .
H38A H 0.6560 0.3863 0.2621 0.199 Uiso 1 1 calc R . .
H38B H 0.6918 0.3103 0.2744 0.199 Uiso 1 1 calc R . .
H38C H 0.7314 0.3841 0.2857 0.199 Uiso 1 1 calc R . .
C40 C 0.76862(13) 0.16805(13) 0.28088(11) 0.0692(7) Uani 1 1 d . . .
C41 C 0.71789(16) 0.12042(14) 0.25523(13) 0.0849(8) Uani 1 1 d . . .
C42 C 0.7207(2) 0.09972(18) 0.19033(18) 0.1192(12) Uani 1 1 d . . .
H42 H 0.6877 0.0691 0.1721 0.143 Uiso 1 1 calc R . .
C43 C 0.7720(3) 0.1241(2) 0.15257(18) 0.1329(16) Uani 1 1 d . . .
H43 H 0.7733 0.1092 0.1095 0.160 Uiso 1 1 calc R . .
C44 C 0.8204(2) 0.1698(2) 0.17825(16) 0.1108(11) Uani 1 1 d . . .
H44 H 0.8540 0.1859 0.1519 0.133 Uiso 1 1 calc R . .
C45 C 0.82105(16) 0.19301(16) 0.24254(13) 0.0854(8) Uani 1 1 d . . .
C46 C 0.87568(16) 0.2441(2) 0.26793(15) 0.1043(10) Uani 1 1 d . . .
H46 H 0.8734 0.2449 0.3153 0.125 Uiso 1 1 calc R . .
C47 C 0.8666(2) 0.3216(2) 0.2451(2) 0.1524(16) Uani 1 1 d . . .
H47A H 0.8684 0.3231 0.1987 0.229 Uiso 1 1 calc R . .
H47B H 0.9014 0.3519 0.2642 0.229 Uiso 1 1 calc R . .
H47C H 0.8240 0.3396 0.2577 0.229 Uiso 1 1 calc R . .
C48 C 0.9474(2) 0.2199(3) 0.2526(3) 0.203(3) Uani 1 1 d . . .
H48A H 0.9565 0.2335 0.2089 0.304 Uiso 1 1 calc R . .
H48B H 0.9514 0.1674 0.2574 0.304 Uiso 1 1 calc R . .
H48C H 0.9789 0.2438 0.2820 0.304 Uiso 1 1 calc R . .
C49 C 0.66250(16) 0.09254(16) 0.29568(16) 0.0986(9) Uani 1 1 d . . .
H49 H 0.6625 0.1229 0.3350 0.118 Uiso 1 1 calc R . .
C50 C 0.6774(3) 0.0132(2) 0.3171(3) 0.233(3) Uani 1 1 d . . .
H50A H 0.6844 -0.0168 0.2796 0.349 Uiso 1 1 calc R . .
H50B H 0.6403 -0.0058 0.3398 0.349 Uiso 1 1 calc R . .
H50C H 0.7168 0.0124 0.3452 0.349 Uiso 1 1 calc R . .
C51 C 0.5935(2) 0.0997(4) 0.2620(2) 0.235(3) Uani 1 1 d . . .
H51A H 0.5881 0.1487 0.2448 0.353 Uiso 1 1 calc R . .
H51B H 0.5599 0.0905 0.2927 0.353 Uiso 1 1 calc R . .
H51C H 0.5893 0.0645 0.2272 0.353 Uiso 1 1 calc R . .
C53 C 0.87828(11) 0.37300(13) 0.42088(11) 0.0644(6) Uani 1 1 d . . .
C54 C 0.85007(12) 0.43957(15) 0.42767(12) 0.0731(7) Uani 1 1 d . . .
H54 H 0.8044 0.4451 0.4321 0.088 Uiso 1 1 calc R . .
C55 C 0.89282(16) 0.49960(15) 0.42766(13) 0.0852(8) Uani 1 1 d . . .
H55 H 0.8760 0.5469 0.4333 0.102 Uiso 1 1 calc R . .
C56 C 0.95958(16) 0.48980(18) 0.41939(14) 0.0945(9) Uani 1 1 d . . .
H56 H 0.9876 0.5306 0.4184 0.113 Uiso 1 1 calc R . .
C57 C 0.98549(13) 0.42058(18) 0.41256(16) 0.0975(9) Uani 1 1 d . . .
H57 H 1.0310 0.4147 0.4074 0.117 Uiso 1 1 calc R . .
C58 C 0.94480(12) 0.35980(15) 0.41325(14) 0.0836(8) Uani 1 1 d . . .
H58 H 0.9614 0.3122 0.4088 0.100 Uiso 1 1 calc R . .
C60 C 0.68049(9) 0.11220(10) 0.86490(10) 0.0490(5) Uani 1 1 d . . .
C61 C 0.67612(10) 0.04725(11) 0.90068(11) 0.0533(5) Uani 1 1 d . . .
C62 C 0.63892(11) -0.01389(11) 0.88218(12) 0.0616(6) Uani 1 1 d . . .
C63 C 0.60223(11) -0.01287(13) 0.82403(13) 0.0680(6) Uani 1 1 d . . .
C64 C 0.60489(11) 0.04834(14) 0.78575(12) 0.0664(6) Uani 1 1 d . . .
C65 C 0.64360(10) 0.10863(12) 0.80624(11) 0.0566(5) Uani 1 1 d . . .
C71 C 0.72557(9) 0.25435(10) 0.84588(9) 0.0484(5) Uani 1 1 d . . .
C72 C 0.66348(10) 0.28913(11) 0.83745(10) 0.0529(5) Uani 1 1 d . . .
C73 C 0.65131(11) 0.35249(12) 0.80205(11) 0.0618(6) Uani 1 1 d . . .
C74 C 0.70390(13) 0.38553(12) 0.77240(11) 0.0668(6) Uani 1 1 d . . .
C75 C 0.76649(12) 0.35588(12) 0.78041(11) 0.0646(6) Uani 1 1 d . . .
C76 C 0.77666(10) 0.29206(11) 0.81625(10) 0.0549(5) Uani 1 1 d . . .
C82 C 0.71927(10) 0.21140(11) 0.96402(10) 0.0537(5) Uani 1 1 d . . .
C83 C 0.76532(12) 0.26108(12) 0.99267(11) 0.0626(6) Uani 1 1 d . . .
C84 C 0.75848(16) 0.29542(14) 1.05075(13) 0.0801(8) Uani 1 1 d . . .
C85 C 0.70235(18) 0.28238(16) 1.08466(13) 0.0889(9) Uani 1 1 d . . .
C86 C 0.65392(15) 0.23499(16) 1.05908(12) 0.0801(7) Uani 1 1 d . . .
C87 C 0.66345(12) 0.20139(12) 1.00003(11) 0.0609(6) Uani 1 1 d . . .
C93 C 0.80697(9) 0.13623(10) 0.88751(10) 0.0503(5) Uani 1 1 d . . .
C94 C 0.82986(10) 0.11423(11) 0.82809(11) 0.0566(5) Uani 1 1 d . . .
C95 C 0.88820(12) 0.07481(12) 0.81996(13) 0.0672(6) Uani 1 1 d . . .
C96 C 0.92646(11) 0.05318(13) 0.87335(17) 0.0757(7) Uani 1 1 d . . .
C97 C 0.90605(11) 0.07130(13) 0.93349(15) 0.0725(7) Uani 1 1 d . . .
C98 C 0.84786(11) 0.11186(12) 0.93917(12) 0.0616(6) Uani 1 1 d . . .
B59 B 0.73288(11) 0.17852(12) 0.89075(11) 0.0473(5) Uani 1 1 d . . .

loop_
_atom_site_aniso_label
_atom_site_aniso_U_11
_atom_site_aniso_U_22
_atom_site_aniso_U_33
_atom_site_aniso_U_23
_atom_site_aniso_U_13
_atom_site_aniso_U_12
Ti1 0.04221(19) 0.04327(19) 0.0577(2) 0.00588(17) 0.00225(15) 0.00094(15)
F52 0.0900(11) 0.0925(11) 0.1502(15) 0.0211(10) 0.0056(10) -0.0458(9)
F66 0.0723(8) 0.0542(7) 0.0762(9) 0.0131(6) 0.0049(7) -0.0017(6)
F67 0.0953(10) 0.0484(7) 0.1182(12) 0.0040(8) 0.0264(8) -0.0119(7)
F68 0.0800(10) 0.0794(9) 0.1345(13) -0.0422(9) 0.0235(9) -0.0308(8)
F69 0.0881(10) 0.1213(13) 0.0857(11) -0.0279(9) -0.0101(8) -0.0259(9)
F70 0.0850(9) 0.0785(9) 0.0588(8) 0.0001(7) -0.0063(6) -0.0111(7)
F77 0.0519(7) 0.0737(8) 0.0813(9) 0.0078(7) 0.0122(6) 0.0049(6)
F78 0.0833(10) 0.0852(10) 0.1153(12) 0.0202(9) -0.0027(8) 0.0314(8)
F79 0.1420(14) 0.0613(8) 0.0986(11) 0.0312(8) 0.0118(10) 0.0209(8)
F80 0.1091(12) 0.0694(9) 0.1284(13) 0.0290(9) 0.0497(10) -0.0103(8)
F81 0.0521(7) 0.0632(8) 0.1134(11) 0.0164(7) 0.0166(7) -0.0042(6)
F88 0.0808(9) 0.0716(8) 0.0878(10) -0.0054(7) -0.0092(8) -0.0202(7)
F89 0.1631(17) 0.0987(12) 0.0957(12) -0.0268(10) -0.0387(11) -0.0212(11)
F90 0.211(2) 0.1422(16) 0.0660(10) -0.0376(11) 0.0067(12) 0.0265(15)
F91 0.1318(14) 0.1387(15) 0.0809(11) -0.0010(10) 0.0499(10) 0.0233(11)
F92 0.0719(8) 0.0773(8) 0.0811(9) -0.0021(7) 0.0261(7) -0.0046(7)
F99 0.0719(8) 0.0765(8) 0.0615(8) -0.0024(7) 0.0104(6) 0.0019(6)
F100 0.0906(10) 0.0857(10) 0.1190(13) -0.0047(9) 0.0527(9) 0.0060(8)
F101 0.0640(9) 0.0882(11) 0.1933(18) 0.0254(11) 0.0318(10) 0.0251(8)
F102 0.0805(10) 0.1013(11) 0.1389(14) 0.0351(10) -0.0272(10) 0.0186(8)
F103 0.0888(10) 0.0876(9) 0.0680(9) 0.0128(8) -0.0094(7) 0.0147(8)
N2 0.0484(9) 0.0384(8) 0.0513(10) -0.0002(8) 0.0019(7) -0.0016(7)
N6 0.0440(9) 0.0398(8) 0.0673(12) -0.0003(8) 0.0013(8) -0.0035(7)
N39 0.0601(10) 0.0594(10) 0.0547(11) 0.0073(9) 0.0010(8) 0.0145(8)
C3 0.0534(11) 0.0423(10) 0.0521(12) 0.0032(10) 0.0032(9) -0.0062(9)
C4 0.0577(12) 0.0427(10) 0.0652(14) -0.0084(10) -0.0002(10) -0.0048(9)
C5 0.0493(11) 0.0383(10) 0.0753(15) -0.0053(10) 0.0065(10) -0.0052(8)
C7 0.0545(11) 0.0422(10) 0.0512(12) 0.0014(9) -0.0069(9) 0.0038(9)
C8 0.0656(13) 0.0435(11) 0.0566(13) 0.0010(10) -0.0038(10) -0.0042(9)
C9 0.0853(17) 0.0438(12) 0.0747(16) 0.0093(11) -0.0056(13) -0.0049(11)
C10 0.0959(19) 0.0433(12) 0.0877(18) 0.0045(13) -0.0116(15) 0.0109(12)
C11 0.0785(16) 0.0628(14) 0.0743(17) -0.0055(13) -0.0031(13) 0.0221(12)
C12 0.0593(13) 0.0550(12) 0.0584(13) 0.0016(11) 0.0002(10) 0.0115(10)
C13 0.0705(15) 0.0770(16) 0.0731(17) 0.0078(14) 0.0119(12) 0.0275(12)
C14 0.0706(18) 0.133(3) 0.117(2) 0.024(2) 0.0257(16) 0.0187(17)
C15 0.142(3) 0.122(3) 0.0725(19) 0.0099(19) 0.0206(18) 0.051(2)
C16 0.0742(15) 0.0558(13) 0.0750(16) 0.0071(12) 0.0141(12) -0.0058(11)
C17 0.122(2) 0.093(2) 0.0789(19) -0.0001(16) 0.0287(17) -0.0101(17)
C18 0.084(2) 0.094(2) 0.147(3) 0.003(2) 0.0233(18) -0.0262(16)
C19 0.0629(13) 0.0549(12) 0.0617(14) -0.0010(11) -0.0102(10) -0.0046(10)
C20 0.107(2) 0.0773(17) 0.0698(17) -0.0091(14) -0.0230(14) -0.0019(15)
C21 0.0891(18) 0.0702(15) 0.0885(19) -0.0008(14) -0.0389(15) 0.0097(13)
C22 0.0564(14) 0.0972(19) 0.101(2) 0.0132(16) -0.0146(13) -0.0129(13)
C23 0.0683(15) 0.0575(13) 0.0926(19) -0.0178(13) 0.0141(13) 0.0039(11)
C24 0.089(2) 0.0637(16) 0.171(3) -0.0546(19) -0.0005(19) 0.0077(14)
C25 0.0649(16) 0.0793(17) 0.123(2) -0.0277(16) 0.0190(15) 0.0164(13)
C26 0.108(2) 0.119(2) 0.087(2) -0.0150(19) 0.0300(17) 0.0162(19)
C27 0.0404(11) 0.0463(11) 0.0852(16) -0.0095(11) -0.0014(10) 0.0039(9)
C28 0.0530(13) 0.0550(12) 0.0887(17) -0.0034(13) -0.0067(11) 0.0105(10)
C29 0.0752(18) 0.0692(16) 0.120(2) 0.0009(16) -0.0274(16) 0.0159(14)
C30 0.0661(17) 0.0720(18) 0.188(3) -0.004(2) -0.0480(19) 0.0081(14)
C31 0.0503(14) 0.0657(16) 0.194(3) -0.003(2) -0.0255(17) -0.0070(12)
C32 0.0483(13) 0.0534(13) 0.129(2) -0.0022(14) -0.0031(13) -0.0046(10)
C33 0.0617(16) 0.0715(17) 0.153(3) 0.0180(18) 0.0048(16) -0.0164(13)
C34 0.146(3) 0.0617(18) 0.185(4) 0.012(2) 0.032(3) -0.0045(18)
C35 0.114(3) 0.115(3) 0.212(4) 0.003(3) 0.056(3) -0.028(2)
C36 0.0628(15) 0.0725(16) 0.0922(19) 0.0222(14) 0.0023(13) 0.0087(12)
C37 0.103(2) 0.0731(19) 0.186(4) -0.003(2) 0.029(2) -0.0228(17)
C38 0.158(3) 0.122(3) 0.122(3) 0.050(2) 0.048(2) 0.032(2)
C40 0.0889(18) 0.0635(14) 0.0549(15) 0.0075(12) -0.0025(13) 0.0318(13)
C41 0.121(2) 0.0631(15) 0.0692(18) -0.0092(14) -0.0104(16) 0.0209(16)
C42 0.199(4) 0.080(2) 0.077(2) -0.0206(19) -0.019(2) 0.022(2)
C43 0.242(5) 0.092(3) 0.066(2) 0.001(2) 0.018(3) 0.051(3)
C44 0.167(4) 0.100(2) 0.067(2) 0.0195(19) 0.026(2) 0.048(2)
C45 0.106(2) 0.0878(19) 0.0629(18) 0.0218(15) 0.0123(15) 0.0388(17)
C46 0.095(2) 0.144(3) 0.0748(19) 0.033(2) 0.0222(16) 0.011(2)
C47 0.157(4) 0.103(3) 0.193(4) 0.010(3) -0.042(3) 0.017(3)
C48 0.111(3) 0.189(5) 0.312(7) 0.097(5) 0.052(4) 0.034(3)
C49 0.111(2) 0.0817(19) 0.102(2) -0.0254(17) -0.0094(19) -0.0052(17)
C50 0.276(7) 0.078(3) 0.358(8) 0.024(4) 0.178(6) 0.011(3)
C51 0.120(4) 0.436(10) 0.147(4) -0.079(5) -0.032(3) 0.003(5)
C53 0.0616(14) 0.0666(14) 0.0655(15) 0.0127(12) 0.0066(11) -0.0233(12)
C54 0.0625(14) 0.0863(18) 0.0709(16) -0.0035(14) 0.0088(12) -0.0019(13)
C55 0.110(2) 0.0688(16) 0.0772(18) -0.0111(14) 0.0089(15) -0.0070(16)
C56 0.086(2) 0.092(2) 0.106(2) 0.0198(18) 0.0000(16) -0.0377(17)
C57 0.0581(15) 0.105(2) 0.130(3) 0.044(2) 0.0111(15) -0.0137(15)
C58 0.0631(15) 0.0749(16) 0.114(2) 0.0336(15) 0.0186(14) 0.0029(13)
C60 0.0454(10) 0.0462(11) 0.0560(13) -0.0026(10) 0.0100(9) 0.0005(8)
C61 0.0483(11) 0.0494(11) 0.0629(14) -0.0035(11) 0.0112(10) 0.0014(9)
C62 0.0584(13) 0.0439(12) 0.0844(17) -0.0045(12) 0.0245(12) -0.0014(10)
C63 0.0557(13) 0.0571(14) 0.0929(19) -0.0256(14) 0.0233(13) -0.0131(11)
C64 0.0536(13) 0.0805(17) 0.0652(15) -0.0226(13) 0.0043(11) -0.0077(11)
C65 0.0549(12) 0.0585(13) 0.0569(14) -0.0024(11) 0.0091(10) -0.0047(10)
C71 0.0508(11) 0.0449(10) 0.0496(12) -0.0024(9) 0.0045(9) -0.0022(9)
C72 0.0526(12) 0.0537(12) 0.0527(12) 0.0005(10) 0.0047(9) 0.0021(9)
C73 0.0650(14) 0.0572(13) 0.0627(14) 0.0014(11) -0.0014(11) 0.0150(11)
C74 0.0944(18) 0.0456(12) 0.0606(14) 0.0082(11) 0.0063(13) 0.0110(12)
C75 0.0790(16) 0.0480(12) 0.0686(15) 0.0076(11) 0.0226(12) -0.0076(11)
C76 0.0524(12) 0.0499(11) 0.0628(14) 0.0006(10) 0.0090(10) 0.0002(9)
C82 0.0622(13) 0.0456(11) 0.0533(12) 0.0043(10) 0.0005(10) 0.0043(9)
C83 0.0763(16) 0.0524(12) 0.0583(15) 0.0018(11) -0.0057(12) 0.0004(11)
C84 0.112(2) 0.0620(15) 0.0645(17) -0.0102(13) -0.0183(16) 0.0016(14)
C85 0.135(3) 0.0808(18) 0.0503(16) -0.0144(15) -0.0023(17) 0.0244(19)
C86 0.106(2) 0.0827(17) 0.0539(15) 0.0035(14) 0.0239(14) 0.0232(16)
C87 0.0691(15) 0.0569(13) 0.0570(14) 0.0038(11) 0.0065(11) 0.0070(11)
C93 0.0469(11) 0.0438(10) 0.0601(13) 0.0050(10) 0.0021(9) -0.0059(8)
C94 0.0526(12) 0.0493(11) 0.0681(15) 0.0045(11) 0.0059(11) -0.0051(9)
C95 0.0593(14) 0.0524(12) 0.0921(18) -0.0003(13) 0.0301(13) -0.0062(11)
C96 0.0454(13) 0.0538(13) 0.129(2) 0.0159(15) 0.0171(15) 0.0023(10)
C97 0.0535(14) 0.0578(14) 0.105(2) 0.0236(14) -0.0092(14) 0.0003(11)
C98 0.0587(13) 0.0547(12) 0.0711(16) 0.0078(12) -0.0015(11) -0.0025(10)
B59 0.0453(12) 0.0471(12) 0.0499(13) 0.0024(11) 0.0058(10) -0.0026(9)

loop_
_geom_bond_atom_site_label_1
_geom_bond_atom_site_label_2
_geom_bond_distance
_geom_bond_site_symmetry_2
_geom_bond_publ_flag
Ti1 N39 1.707(2) . ?
Ti1 N2 1.9728(17) . ?
Ti1 N6 2.0430(19) . ?
Ti1 F52 2.1126(17) . ?
Ti1 C3 2.476(2) . ?
Ti1 C4 2.518(3) . ?
Ti1 C5 2.612(2) . ?
F52 C53 1.417(3) . ?
F66 C61 1.359(2) . ?
F67 C62 1.350(3) . ?
F68 C63 1.355(2) . ?
F69 C64 1.353(3) . ?
F70 C65 1.355(2) . ?
F77 C72 1.361(2) . ?
F78 C73 1.350(2) . ?
F79 C74 1.357(3) . ?
F80 C75 1.354(3) . ?
F81 C76 1.357(2) . ?
F88 C83 1.361(3) . ?
F89 C84 1.351(3) . ?
F90 C85 1.339(3) . ?
F91 C86 1.353(3) . ?
F92 C87 1.370(3) . ?
F99 C94 1.356(2) . ?
F100 C95 1.346(3) . ?
F101 C96 1.357(3) . ?
F102 C97 1.353(3) . ?
F103 C98 1.360(3) . ?
N2 C3 1.372(2) . ?
N2 C7 1.461(2) . ?
N6 C5 1.325(3) . ?
N6 C27 1.470(3) . ?
N39 C40 1.409(3) . ?
C3 C4 1.410(3) . ?
C3 C19 1.585(3) . ?
C4 C5 1.463(3) . ?
C4 H4 0.9300 . ?
C5 C23 1.559(3) . ?
C7 C12 1.404(3) . ?
C7 C8 1.415(3) . ?
C8 C9 1.404(3) . ?
C8 C16 1.525(3) . ?
C9 C10 1.363(4) . ?
C9 H9 0.9300 . ?
C10 C11 1.382(4) . ?
C10 H10 0.9300 . ?
C11 C12 1.404(3) . ?
C11 H11 0.9300 . ?
C12 C13 1.520(3) . ?
C13 C15 1.535(4) . ?
C13 C14 1.550(4) . ?
C13 H13 0.9800 . ?
C14 H14A 0.9600 . ?
C14 H14B 0.9600 . ?
C14 H14C 0.9600 . ?
C15 H15A 0.9600 . ?
C15 H15B 0.9600 . ?
C15 H15C 0.9600 . ?
C16 C17 1.528(4) . ?
C16 C18 1.541(3) . ?
C16 H16 0.9800 . ?
C17 H17A 0.9600 . ?
C17 H17B 0.9600 . ?
C17 H17C 0.9600 . ?
C18 H18A 0.9600 . ?
C18 H18B 0.9600 . ?
C18 H18C 0.9600 . ?
C19 C20 1.537(3) . ?
C19 C22 1.539(3) . ?
C19 C21 1.551(3) . ?
C20 H20A 0.9600 . ?
C20 H20B 0.9600 . ?
C20 H20C 0.9600 . ?
C21 H21A 0.9600 . ?
C21 H21B 0.9600 . ?
C21 H21C 0.9600 . ?
C22 H22A 0.9600 . ?
C22 H22B 0.9600 . ?
C22 H22C 0.9600 . ?
C23 C26 1.538(4) . ?
C23 C25 1.549(3) . ?
C23 C24 1.558(4) . ?
C24 H24A 0.9600 . ?
C24 H24B 0.9600 . ?
C24 H24C 0.9600 . ?
C25 H25A 0.9600 . ?
C25 H25B 0.9600 . ?
C25 H25C 0.9600 . ?
C26 H26A 0.9600 . ?
C26 H26B 0.9600 . ?
C26 H26C 0.9600 . ?
C27 C28 1.401(3) . ?
C27 C32 1.406(3) . ?
C28 C29 1.402(3) . ?
C28 C36 1.531(3) . ?
C29 C30 1.373(4) . ?
C29 H29 0.9300 . ?
C30 C31 1.368(4) . ?
C30 H30 0.9300 . ?
C31 C32 1.408(4) . ?
C31 H31 0.9300 . ?
C32 C33 1.526(4) . ?
C33 C34 1.525(4) . ?
C33 C35 1.540(4) . ?
C33 H33 0.9800 . ?
C34 H34A 0.9600 . ?
C34 H34B 0.9600 . ?
C34 H34C 0.9600 . ?
C35 H35A 0.9600 . ?
C35 H35B 0.9600 . ?
C35 H35C 0.9600 . ?
C36 C38 1.524(4) . ?
C36 C37 1.537(4) . ?
C36 H36 0.9800 . ?
C37 H37A 0.9600 . ?
C37 H37B 0.9600 . ?
C37 H37C 0.9600 . ?
C38 H38A 0.9600 . ?
C38 H38B 0.9600 . ?
C38 H38C 0.9600 . ?
C40 C45 1.417(4) . ?
C40 C41 1.419(4) . ?
C41 C42 1.394(4) . ?
C41 C49 1.505(4) . ?
C42 C43 1.388(6) . ?
C42 H42 0.9300 . ?
C43 C44 1.367(5) . ?
C43 H43 0.9300 . ?
C44 C45 1.391(4) . ?
C44 H44 0.9300 . ?
C45 C46 1.511(5) . ?
C46 C47 1.490(5) . ?
C46 C48 1.550(5) . ?
C46 H46 0.9800 . ?
C47 H47A 0.9600 . ?
C47 H47B 0.9600 . ?
C47 H47C 0.9600 . ?
C48 H48A 0.9600 . ?
C48 H48B 0.9600 . ?
C48 H48C 0.9600 . ?
C49 C51 1.527(5) . ?
C49 C50 1.530(5) . ?
C49 H49 0.9800 . ?
C50 H50A 0.9600 . ?
C50 H50B 0.9600 . ?
C50 H50C 0.9600 . ?
C51 H51A 0.9600 . ?
C51 H51B 0.9600 . ?
C51 H51C 0.9600 . ?
C53 C54 1.342(3) . ?
C53 C58 1.371(3) . ?
C54 C55 1.385(4) . ?
C54 H54 0.9300 . ?
C55 C56 1.368(4) . ?
C55 H55 0.9300 . ?
C56 C57 1.367(4) . ?
C56 H56 0.9300 . ?
C57 C58 1.371(4) . ?
C57 H57 0.9300 . ?
C58 H58 0.9300 . ?
C60 C65 1.393(3) . ?
C60 C61 1.394(3) . ?
C60 B59 1.669(3) . ?
C61 C62 1.380(3) . ?
C62 C63 1.380(3) . ?
C63 C64 1.364(3) . ?
C64 C65 1.395(3) . ?
C71 C76 1.394(3) . ?
C71 C72 1.400(3) . ?
C71 B59 1.660(3) . ?
C72 C73 1.377(3) . ?
C73 C74 1.378(3) . ?
C74 C75 1.369(3) . ?
C75 C76 1.383(3) . ?
C82 C87 1.382(3) . ?
C82 C83 1.402(3) . ?
C82 B59 1.658(3) . ?
C83 C84 1.362(4) . ?
C84 C85 1.371(4) . ?
C85 C86 1.384(4) . ?
C86 C87 1.382(3) . ?
C93 C94 1.386(3) . ?
C93 C98 1.389(3) . ?
C93 B59 1.675(3) . ?
C94 C95 1.387(3) . ?
C95 C96 1.372(4) . ?
C96 C97 1.363(4) . ?
C97 C98 1.388(3) . ?
